data_4338903
loop_
_publ_author_name
'Rood, Jeffrey A.'
'Noll, Bruce C.'
'Henderson, Kenneth W.'

_publ_section_title
;
 Synthesis, structure, and computational studies of the tetrameric
 magnesium imides [2,4,6-Cl3C6H2NMg.S]4 (S=1,4-dioxane and
 tetrahydrofuran).
;
_journal_issue 18
_journal_name_full 'Inorganic chemistry'
_journal_page_first 7259
_journal_page_last 7261
_journal_paper_doi 10.1021/ic701104s
_journal_volume 46
_journal_year 2007
_chemical_formula_moiety 'C40 H40 Cl12 Mg4 N4 O8, 3(C4 H8 O2)'
_chemical_formula_sum 'C52 H64 Cl12 Mg4 N4 O14'
_chemical_formula_weight 1491.71
_chemical_name_systematic
; 
 ? 
;
_space_group_IT_number 2
_symmetry_cell_setting triclinic
_symmetry_Int_Tables_number 2
_symmetry_space_group_name_Hall '-P 1'
_symmetry_space_group_name_H-M 'P -1'
_atom_sites_solution_hydrogens geom
_atom_sites_solution_primary direct
_atom_sites_solution_secondary difmap
_audit_creation_method SHELXL-97
_cell_angle_alpha 67.57(3)
_cell_angle_beta 81.47(3)
_cell_angle_gamma 73.71(3)
_cell_formula_units_Z 2
_cell_length_a 13.922(3)
_cell_length_b 15.111(3)
_cell_length_c 17.506(4)
_cell_measurement_reflns_used 11643
_cell_measurement_temperature 100(2)
_cell_measurement_theta_max 26.2937
_cell_measurement_theta_min 1.4713
_cell_volume 3264.0(15)
_computing_cell_refinement 'APEX2/SAINT (Bruker, 2004)'
_computing_data_collection 'APEX2 (Bruker, 2004)'
_computing_data_reduction 'SAINT/XPREP (Bruker, 2004; Sheldrick, 2003)'
_computing_molecular_graphics 'XP (Sheldrick, 1998)'
_computing_publication_material 'XCIF (Sheldrick, 2001)/enCIFer (CCDC, 2004)'
_computing_structure_refinement 'XL (Sheldrick, 2001)'
_computing_structure_solution 'XS (Sheldrick, 2001)'
_diffrn_ambient_temperature 100(2)
_diffrn_detector_area_resol_mean 8.33
_diffrn_measured_fraction_theta_full 0.999
_diffrn_measured_fraction_theta_max 0.999
_diffrn_measurement_device_type 'Bruker X8 Apex II CCD Diffractometer'
_diffrn_measurement_method '\f and \w scans'
_diffrn_radiation_monochromator graphite
_diffrn_radiation_probe x-ray
_diffrn_radiation_source 'fine-focus sealed tube'
_diffrn_radiation_type MoK\a
_diffrn_radiation_wavelength 0.71073
_diffrn_reflns_av_R_equivalents 0.0301
_diffrn_reflns_av_sigmaI/netI 0.0161
_diffrn_reflns_limit_h_max 17
_diffrn_reflns_limit_h_min -17
_diffrn_reflns_limit_k_max 18
_diffrn_reflns_limit_k_min -18
_diffrn_reflns_limit_l_max 21
_diffrn_reflns_limit_l_min -21
_diffrn_reflns_number 88818
_diffrn_reflns_theta_full 26.37
_diffrn_reflns_theta_max 26.37
_diffrn_reflns_theta_min 1.26
_diffrn_source_type 'Siemens KFFMO2K-90'
_exptl_absorpt_coefficient_mu 0.611
_exptl_absorpt_correction_T_max 0.88
_exptl_absorpt_correction_T_min 0.83
_exptl_absorpt_correction_type multi-scan
_exptl_absorpt_process_details
;
Sheldrick, G.M. (2004) SADABS, University of G\:ottingen, Germany.
;
_exptl_crystal_colour colorless
_exptl_crystal_density_diffrn 1.513
_exptl_crystal_density_method 'not measured'
_exptl_crystal_description plate
_exptl_crystal_F_000 1536
_exptl_crystal_size_max 0.386
_exptl_crystal_size_mid 0.232
_exptl_crystal_size_min 0.216
_refine_diff_density_max 1.741
_refine_diff_density_min -1.225
_refine_diff_density_rms 0.104
_refine_ls_extinction_method none
_refine_ls_goodness_of_fit_ref 1.025
_refine_ls_hydrogen_treatment constr
_refine_ls_matrix_type full
_refine_ls_number_parameters 775
_refine_ls_number_reflns 13330
_refine_ls_number_restraints 0
_refine_ls_restrained_S_all 1.025
_refine_ls_R_factor_all 0.0515
_refine_ls_R_factor_gt 0.0482
_refine_ls_shift/su_max 0.041
_refine_ls_shift/su_mean 0.002
_refine_ls_structure_factor_coef Fsqd
_refine_ls_weighting_details 'calc w=1/[\s^2^(Fo^2^)+(0.0803P)^2^+8.4457P] where P=(Fo^2^+2Fc^2^)/3'
_refine_ls_weighting_scheme calc
_refine_ls_wR_factor_gt 0.1418
_refine_ls_wR_factor_ref 0.1473
_reflns_number_gt 12350
_reflns_number_total 13330
_reflns_threshold_expression >2sigma(I)
_cod_data_source_file ic701104s-file002.cif
_cod_data_source_block compound_4
_cod_depositor_comments
;
The following automatic conversions were performed:

'_diffrn_radiation_probe' value 'X-ray' changed to 'x-ray' according
to
/usr/data/users/saulius/automatic-downloads/retrospective/ACS/lib/dictionaries/cif_core.dic
dictionary named 'cif_core.dic' version 2.4.2 from 2011-04-26.

Automatic conversion script
Id: cif_fix_values 2281 2013-09-26 08:29:07Z andrius 
;
_cod_original_cell_volume 3264.0(11)
_cod_database_code 4338903

loop_
_symmetry_equiv_pos_as_xyz
'x, y, z'
'-x, -y, -z'

loop_
_atom_site_label
_atom_site_type_symbol
_atom_site_fract_x
_atom_site_fract_y
_atom_site_fract_z
_atom_site_U_iso_or_equiv
_atom_site_adp_type
_atom_site_occupancy
_atom_site_symmetry_multiplicity
_atom_site_calc_flag
_atom_site_refinement_flags
Mg1 Mg 0.65481(6) 0.84768(6) 0.29331(5) 0.01556(18) Uani 1 1 d .
Mg2 Mg 0.72549(7) 0.77755(7) 0.15636(5) 0.01678(18) Uani 1 1 d .
Mg3 Mg 0.86874(7) 0.80075(6) 0.25021(5) 0.01665(18) Uani 1 1 d .
Mg4 Mg 0.76841(7) 0.64310(6) 0.32499(5) 0.01596(18) Uani 1 1 d .
O1 O 0.51593(14) 0.87975(14) 0.35031(11) 0.0191(4) Uani 1 1 d .
O2 O 0.33036(15) 0.96327(16) 0.41561(13) 0.0247(4) Uani 1 1 d .
O3 O 0.71716(15) 0.84532(15) 0.02979(12) 0.0236(4) Uani 1 1 d .
O4 O 0.66974(17) 0.92470(16) -0.13829(13) 0.0296(5) Uani 1 1 d .
O5 O 0.79802(15) 0.49483(14) 0.34238(13) 0.0221(4) Uani 1 1 d .
O6 O 0.83034(17) 0.29024(15) 0.43323(14) 0.0266(4) Uani 1 1 d .
O7 O 0.96662(15) 0.86209(14) 0.27828(13) 0.0221(4) Uani 1 1 d .
O8 O 1.14581(16) 0.90748(16) 0.29386(14) 0.0269(4) Uani 1 1 d .
O4S O 0.99495(16) 0.18512(16) 0.14108(13) 0.0268(4) Uani 1 1 d .
O3S O 0.8280(2) 0.30731(19) 0.19580(16) 0.0411(6) Uani 1 1 d .
O2S O 0.5995(3) 0.2375(3) 0.3127(2) 0.0756(11) Uani 1 1 d .
O1S O 0.4159(3) 0.3754(3) 0.2754(2) 0.0806(11) Uani 1 1 d .
O6S O 0.5614(3) 0.4032(2) 1.02395(19) 0.0591(8) Uani 1 1 d .
O5S O 0.9001(2) 0.0391(2) 0.47832(19) 0.0515(7) Uani 1 1 d .
N1 N 0.85570(17) 0.68899(16) 0.21601(14) 0.0175(4) Uani 1 1 d .
N2 N 0.73932(17) 0.89626(16) 0.18810(14) 0.0173(4) Uani 1 1 d .
N3 N 0.63764(17) 0.73163(16) 0.26087(14) 0.0164(4) Uani 1 1 d .
N4 N 0.78165(17) 0.75565(16) 0.35953(14) 0.0167(4) Uani 1 1 d .
C1 C 0.9221(2) 0.62603(19) 0.18668(16) 0.0171(5) Uani 1 1 d .
C2 C 0.8983(2) 0.5751(2) 0.14058(16) 0.0183(5) Uani 1 1 d .
C3 C 0.9666(2) 0.5102(2) 0.10887(17) 0.0209(5) Uani 1 1 d .
H3 H 0.9451 0.4795 0.0784 0.025 Uiso 1 1 calc R
C4 C 1.0669(2) 0.4910(2) 0.12266(17) 0.0208(5) Uani 1 1 d .
C5 C 1.0987(2) 0.5342(2) 0.16809(17) 0.0208(5) Uani 1 1 d .
H5 H 1.1676 0.5199 0.1782 0.025 Uiso 1 1 calc R
C6 C 1.0277(2) 0.5983(2) 0.19820(17) 0.0188(5) Uani 1 1 d .
C7 C 0.4229(2) 0.9012(2) 0.31124(18) 0.0208(5) Uani 1 1 d .
H7A H 0.3953 0.8421 0.3329 0.025 Uiso 1 1 calc R
H7B H 0.4357 0.9184 0.2508 0.025 Uiso 1 1 calc R
C8 C 0.3480(2) 0.9862(2) 0.32865(18) 0.0226(6) Uani 1 1 d .
H8A H 0.3740 1.0463 0.3042 0.027 Uiso 1 1 calc R
H8B H 0.2843 0.9997 0.3029 0.027 Uiso 1 1 calc R
C9 C 0.4219(2) 0.9425(2) 0.45389(18) 0.0257(6) Uani 1 1 d .
H9A H 0.4087 0.9269 0.5142 0.031 Uiso 1 1 calc R
H9B H 0.4498 1.0014 0.4313 0.031 Uiso 1 1 calc R
C10 C 0.4967(2) 0.8564(2) 0.43850(17) 0.0225(6) Uani 1 1 d .
H10A H 0.5599 0.8426 0.4652 0.027 Uiso 1 1 calc R
H10B H 0.4700 0.7967 0.4627 0.027 Uiso 1 1 calc R
C11 C 0.5565(2) 0.69580(18) 0.28205(16) 0.0168(5) Uani 1 1 d .
C12 C 0.4850(2) 0.7050(2) 0.22657(17) 0.0208(5) Uani 1 1 d .
C13 C 0.4015(2) 0.6668(2) 0.24851(19) 0.0255(6) Uani 1 1 d .
H13 H 0.3578 0.6765 0.2077 0.031 Uiso 1 1 calc R
C14 C 0.3824(2) 0.6142(2) 0.33132(19) 0.0242(6) Uani 1 1 d .
C15 C 0.4462(2) 0.6006(2) 0.39075(18) 0.0213(5) Uani 1 1 d .
H15 H 0.4337 0.5648 0.4475 0.026 Uiso 1 1 calc R
C16 C 0.5283(2) 0.64052(19) 0.36525(16) 0.0175(5) Uani 1 1 d .
C17 C 0.7443(2) 0.9839(2) 0.13062(16) 0.0185(5) Uani 1 1 d .
C18 C 0.6710(2) 1.0750(2) 0.12039(17) 0.0201(5) Uani 1 1 d .
C19 C 0.6733(2) 1.1648(2) 0.05832(18) 0.0252(6) Uani 1 1 d .
H19 H 0.6208 1.2219 0.0551 0.030 Uiso 1 1 calc R
C20 C 0.7534(3) 1.1700(2) 0.00110(18) 0.0282(7) Uani 1 1 d .
C21 C 0.8303(2) 1.0872(2) 0.00662(18) 0.0283(6) Uani 1 1 d .
H21 H 0.8860 1.0908 -0.0321 0.034 Uiso 1 1 calc R
C22 C 0.8246(2) 0.9992(2) 0.06942(18) 0.0231(6) Uani 1 1 d .
C23 C 0.7896(2) 0.8232(2) -0.03368(19) 0.0279(6) Uani 1 1 d .
H23A H 0.8337 0.7562 -0.0100 0.033 Uiso 1 1 calc R
H23B H 0.8319 0.8712 -0.0543 0.033 Uiso 1 1 calc R
C24 C 0.7345(2) 0.8289(2) -0.10363(19) 0.0295(7) Uani 1 1 d .
H24A H 0.7834 0.8141 -0.1470 0.035 Uiso 1 1 calc R
H24B H 0.6946 0.7788 -0.0831 0.035 Uiso 1 1 calc R
C25 C 0.5984(2) 0.9451(2) -0.07556(19) 0.0289(6) Uani 1 1 d .
H25A H 0.5579 0.8955 -0.0545 0.035 Uiso 1 1 calc R
H25B H 0.5526 1.0111 -0.0993 0.035 Uiso 1 1 calc R
C26 C 0.6512(2) 0.9421(2) -0.00620(18) 0.0250(6) Uani 1 1 d .
H26A H 0.6906 0.9926 -0.0270 0.030 Uiso 1 1 calc R
H26B H 0.6015 0.9573 0.0365 0.030 Uiso 1 1 calc R
C27 C 0.7266(2) 0.4403(2) 0.3435(2) 0.0269(6) Uani 1 1 d .
H27A H 0.7425 0.4163 0.2967 0.032 Uiso 1 1 calc R
H27B H 0.6580 0.4838 0.3377 0.032 Uiso 1 1 calc R
C28 C 0.7322(2) 0.3542(2) 0.4240(2) 0.0291(6) Uani 1 1 d .
H28A H 0.7146 0.3788 0.4705 0.035 Uiso 1 1 calc R
H28B H 0.6831 0.3171 0.4257 0.035 Uiso 1 1 calc R
C29 C 0.9022(2) 0.3428(2) 0.43018(19) 0.0251(6) Uani 1 1 d .
H29A H 0.9702 0.2981 0.4347 0.030 Uiso 1 1 calc R
H29B H 0.8891 0.3655 0.4777 0.030 Uiso 1 1 calc R
C30 C 0.8979(2) 0.4307(2) 0.35059(19) 0.0239(6) Uani 1 1 d .
H30A H 0.9466 0.4675 0.3506 0.029 Uiso 1 1 calc R
H30B H 0.9159 0.4080 0.3031 0.029 Uiso 1 1 calc R
C31 C 1.0966(2) 0.9489(2) 0.21786(19) 0.0279(6) Uani 1 1 d .
H31A H 1.1234 0.9059 0.1849 0.033 Uiso 1 1 calc R
H31B H 1.1098 1.0146 0.1856 0.033 Uiso 1 1 calc R
C32 C 0.9849(2) 0.9594(2) 0.2339(2) 0.0276(6) Uani 1 1 d .
H32A H 0.9577 1.0021 0.2671 0.033 Uiso 1 1 calc R
H32B H 0.9510 0.9905 0.1807 0.033 Uiso 1 1 calc R
C33 C 1.0163(2) 0.8185(2) 0.35603(18) 0.0247(6) Uani 1 1 d .
H33A H 1.0058 0.7514 0.3863 0.030 Uiso 1 1 calc R
H33B H 0.9871 0.8589 0.3908 0.030 Uiso 1 1 calc R
C34 C 1.1274(2) 0.8126(2) 0.3402(2) 0.0280(6) Uani 1 1 d .
H34A H 1.1600 0.7850 0.3937 0.034 Uiso 1 1 calc R
H34B H 1.1573 0.7676 0.3095 0.034 Uiso 1 1 calc R
C35 C 0.79249(19) 0.75150(19) 0.43532(16) 0.0165(5) Uani 1 1 d .
C36 C 0.7651(2) 0.83480(19) 0.46105(16) 0.0179(5) Uani 1 1 d .
C37 C 0.7712(2) 0.8319(2) 0.54047(17) 0.0207(5) Uani 1 1 d .
H37 H 0.7509 0.8906 0.5529 0.025 Uiso 1 1 calc R
C38 C 0.8381(2) 0.6560(2) 0.58304(17) 0.0211(5) Uani 1 1 d .
H38 H 0.8630 0.5939 0.6247 0.025 Uiso 1 1 calc R
C39 C 0.8312(2) 0.6634(2) 0.50265(17) 0.0182(5) Uani 1 1 d .
C40 C 0.8076(2) 0.7415(2) 0.60111(17) 0.0223(6) Uani 1 1 d .
C41 C 0.9952(2) 0.2042(2) 0.21476(19) 0.0291(6) Uani 1 1 d .
H41A H 1.0233 0.2620 0.2017 0.035 Uiso 1 1 calc R
H41B H 1.0386 0.1465 0.2549 0.035 Uiso 1 1 calc R
C6S C 0.8914(3) 0.2240(2) 0.2528(2) 0.0312(7) Uani 1 1 d .
H6S1 H 0.8641 0.1654 0.2681 0.037 Uiso 1 1 calc R
H6S2 H 0.8935 0.2370 0.3038 0.037 Uiso 1 1 calc R
C5S C 0.8265(3) 0.2885(3) 0.1221(3) 0.0482(10) Uani 1 1 d .
H5S1 H 0.7835 0.3466 0.0820 0.058 Uiso 1 1 calc R
H5S2 H 0.7974 0.2313 0.1353 0.058 Uiso 1 1 calc R
C44 C 0.9310(3) 0.2673(3) 0.0835(2) 0.0344(7) Uani 1 1 d .
H44A H 0.9285 0.2527 0.0334 0.041 Uiso 1 1 calc R
H44B H 0.9584 0.3262 0.0667 0.041 Uiso 1 1 calc R
C2S C 0.5732(3) 0.3088(3) 0.2269(2) 0.0437(9) Uani 1 1 d .
H2S1 H 0.5946 0.3698 0.2164 0.052 Uiso 1 1 calc R
H2S2 H 0.6094 0.2792 0.1859 0.052 Uiso 1 1 calc R
C1S C 0.4683(2) 0.3327(2) 0.21729(16) 0.0246(6) Uani 1 1 d .
H1S1 H 0.4523 0.3797 0.1605 0.030 Uiso 1 1 calc R
H1S2 H 0.4472 0.2722 0.2257 0.030 Uiso 1 1 calc R
C9S C 0.4567(4) 0.4222(3) 1.0191(3) 0.0570(11) Uani 1 1 d .
H9S1 H 0.4321 0.3661 1.0604 0.068 Uiso 1 1 calc R
H9S2 H 0.4415 0.4285 0.9635 0.068 Uiso 1 1 calc R
C10S C 0.5961(4) 0.4846(3) 0.9653(3) 0.0595(12) Uani 1 1 d .
H10C H 0.5837 0.4920 0.9087 0.071 Uiso 1 1 calc R
H10D H 0.6692 0.4723 0.9693 0.071 Uiso 1 1 calc R
C7S C 0.97573(17) 0.01672(17) 0.41916(14) 0.0092(4) Uani 1 1 d .
H7S1 H 0.9561 0.0622 0.3627 0.011 Uiso 1 1 calc R
H7S2 H 0.9828 -0.0516 0.4223 0.011 Uiso 1 1 calc R
C3S C 0.4405(3) 0.3033(3) 0.3622(2) 0.0396(8) Uani 1 1 d .
H3S1 H 0.4042 0.3333 0.4029 0.048 Uiso 1 1 calc R
H3S2 H 0.4182 0.2428 0.3724 0.048 Uiso 1 1 calc R
C4S C 0.54599(19) 0.2778(2) 0.37273(15) 0.0186(5) Uani 1 1 d .
H4S1 H 0.5674 0.3374 0.3667 0.022 Uiso 1 1 calc R
H4S2 H 0.5613 0.2289 0.4290 0.022 Uiso 1 1 calc R
C8S C 0.9306(2) -0.0266(2) 0.56458(19) 0.0279(6) Uani 1 1 d .
H8S1 H 0.8782 -0.0093 0.6049 0.033 Uiso 1 1 calc R
H8S2 H 0.9367 -0.0962 0.5717 0.033 Uiso 1 1 calc R
Cl1 Cl 0.77079(5) 0.59750(5) 0.12477(4) 0.02364(15) Uani 1 1 d .
Cl10 Cl 0.71760(5) 0.94937(5) 0.38451(4) 0.02227(15) Uani 1 1 d .
Cl4 Cl 0.61119(5) 0.61665(5) 0.44155(4) 0.01953(14) Uani 1 1 d .
Cl5 Cl 0.50809(6) 0.76932(6) 0.12136(4) 0.02897(16) Uani 1 1 d .
Cl6 Cl 0.27995(6) 0.56192(6) 0.36260(5) 0.03295(18) Uani 1 1 d .
Cl7 Cl 0.57020(5) 1.07008(5) 0.19305(4) 0.02489(15) Uani 1 1 d .
Cl9 Cl 0.76213(8) 1.28194(7) -0.07664(5) 0.0419(2) Uani 1 1 d .
Cl8 Cl 0.92277(5) 0.89500(6) 0.07603(5) 0.03144(17) Uani 1 1 d .
Cl12 Cl 0.81443(7) 0.73478(6) 0.70188(4) 0.03367(18) Uani 1 1 d .
Cl2 Cl 1.15574(6) 0.41111(5) 0.08233(5) 0.02904(17) Uani 1 1 d .
Cl3 Cl 1.06738(5) 0.65006(6) 0.25749(5) 0.03031(17) Uani 1 1 d .
Cl11 Cl 0.87243(5) 0.55565(5) 0.48013(4) 0.02234(15) Uani 1 1 d .

loop_
_atom_site_aniso_label
_atom_site_aniso_U_11
_atom_site_aniso_U_22
_atom_site_aniso_U_33
_atom_site_aniso_U_23
_atom_site_aniso_U_13
_atom_site_aniso_U_12
Mg1 0.0163(4) 0.0143(4) 0.0163(4) -0.0070(3) 0.0015(3) -0.0030(3)
Mg2 0.0176(4) 0.0174(4) 0.0157(4) -0.0077(3) 0.0002(3) -0.0029(3)
Mg3 0.0165(4) 0.0166(4) 0.0190(4) -0.0092(3) 0.0006(3) -0.0043(3)
Mg4 0.0178(4) 0.0134(4) 0.0180(4) -0.0076(3) -0.0011(3) -0.0027(3)
O1 0.0175(9) 0.0223(9) 0.0162(9) -0.0081(7) 0.0012(7) -0.0021(7)
O2 0.0207(10) 0.0303(11) 0.0232(10) -0.0146(9) 0.0020(8) -0.0012(8)
O3 0.0256(10) 0.0227(10) 0.0169(9) -0.0077(8) 0.0005(8) 0.0025(8)
O4 0.0341(12) 0.0297(11) 0.0189(10) -0.0097(9) -0.0021(9) 0.0035(9)
O5 0.0227(10) 0.0148(9) 0.0300(11) -0.0103(8) -0.0041(8) -0.0017(8)
O6 0.0330(11) 0.0152(9) 0.0322(11) -0.0094(8) 0.0003(9) -0.0064(8)
O7 0.0244(10) 0.0172(9) 0.0279(10) -0.0090(8) -0.0041(8) -0.0072(8)
O8 0.0274(11) 0.0274(11) 0.0317(11) -0.0121(9) -0.0004(9) -0.0140(9)
O4S 0.0290(11) 0.0253(10) 0.0271(11) -0.0124(9) -0.0019(9) -0.0037(9)
O3S 0.0429(14) 0.0383(14) 0.0399(14) -0.0222(11) -0.0073(11) 0.0074(11)
O2S 0.072(2) 0.085(3) 0.065(2) -0.033(2) -0.0044(18) -0.002(2)
O1S 0.074(3) 0.094(3) 0.060(2) -0.025(2) -0.0113(19) 0.000(2)
O6S 0.068(2) 0.0336(14) 0.0486(17) 0.0031(13) 0.0006(15) 0.0022(14)
O5S 0.0528(17) 0.0508(17) 0.0527(17) -0.0232(14) 0.0006(13) -0.0106(14)
N1 0.0179(11) 0.0168(10) 0.0184(11) -0.0089(9) -0.0004(8) -0.0017(8)
N2 0.0190(11) 0.0160(10) 0.0169(10) -0.0067(9) 0.0010(8) -0.0041(8)
N3 0.0172(11) 0.0152(10) 0.0180(10) -0.0079(8) -0.0003(8) -0.0033(8)
N4 0.0187(11) 0.0151(10) 0.0183(11) -0.0079(9) -0.0006(8) -0.0046(8)
C1 0.0204(13) 0.0147(12) 0.0164(12) -0.0059(10) 0.0000(10) -0.0046(10)
C2 0.0185(13) 0.0180(12) 0.0190(12) -0.0082(10) -0.0010(10) -0.0032(10)
C3 0.0262(14) 0.0184(13) 0.0194(13) -0.0094(11) -0.0005(11) -0.0041(11)
C4 0.0248(14) 0.0151(12) 0.0201(13) -0.0093(10) 0.0021(10) 0.0011(10)
C5 0.0192(13) 0.0181(13) 0.0235(13) -0.0082(11) 0.0002(10) -0.0017(10)
C6 0.0195(13) 0.0188(12) 0.0215(13) -0.0110(11) -0.0013(10) -0.0047(10)
C7 0.0187(13) 0.0225(13) 0.0230(13) -0.0114(11) -0.0001(10) -0.0036(11)
C8 0.0211(13) 0.0245(14) 0.0223(13) -0.0116(11) -0.0009(11) -0.0010(11)
C9 0.0240(14) 0.0320(16) 0.0239(14) -0.0172(12) 0.0008(11) -0.0017(12)
C10 0.0225(14) 0.0265(14) 0.0157(13) -0.0082(11) 0.0020(10) -0.0023(11)
C11 0.0184(12) 0.0125(11) 0.0201(13) -0.0086(10) -0.0014(10) -0.0006(9)
C12 0.0232(14) 0.0185(13) 0.0202(13) -0.0066(10) -0.0035(10) -0.0037(10)
C13 0.0241(14) 0.0237(14) 0.0298(15) -0.0075(12) -0.0088(12) -0.0066(11)
C14 0.0187(13) 0.0196(13) 0.0338(16) -0.0061(12) -0.0036(11) -0.0075(11)
C15 0.0200(13) 0.0162(12) 0.0252(14) -0.0052(11) -0.0013(11) -0.0039(10)
C16 0.0183(12) 0.0154(12) 0.0190(12) -0.0062(10) -0.0030(10) -0.0030(10)
C17 0.0192(13) 0.0211(13) 0.0175(12) -0.0074(10) -0.0011(10) -0.0074(10)
C18 0.0215(13) 0.0200(13) 0.0200(13) -0.0063(11) -0.0008(10) -0.0081(11)
C19 0.0309(15) 0.0186(13) 0.0264(14) -0.0039(11) -0.0076(12) -0.0093(11)
C20 0.0383(17) 0.0273(15) 0.0205(14) 0.0010(12) -0.0077(12) -0.0205(13)
C21 0.0301(16) 0.0397(17) 0.0188(13) -0.0063(12) 0.0011(11) -0.0211(14)
C22 0.0215(13) 0.0287(15) 0.0208(13) -0.0095(11) 0.0008(11) -0.0088(11)
C23 0.0265(15) 0.0307(16) 0.0231(14) -0.0113(12) 0.0027(12) -0.0014(12)
C24 0.0343(17) 0.0295(16) 0.0231(14) -0.0145(12) -0.0013(12) 0.0019(13)
C25 0.0288(16) 0.0307(16) 0.0257(15) -0.0127(13) -0.0030(12) -0.0005(12)
C26 0.0290(15) 0.0212(14) 0.0222(14) -0.0098(11) -0.0017(11) 0.0010(11)
C27 0.0258(15) 0.0208(14) 0.0405(17) -0.0176(13) -0.0067(13) -0.0037(11)
C28 0.0280(15) 0.0231(14) 0.0415(18) -0.0166(13) 0.0032(13) -0.0095(12)
C29 0.0275(15) 0.0165(13) 0.0296(15) -0.0071(11) -0.0026(12) -0.0037(11)
C30 0.0215(14) 0.0171(13) 0.0299(15) -0.0088(11) 0.0020(11) -0.0011(11)
C31 0.0338(16) 0.0251(15) 0.0276(15) -0.0086(12) 0.0022(12) -0.0145(13)
C32 0.0309(16) 0.0161(13) 0.0354(16) -0.0057(12) -0.0063(13) -0.0079(11)
C33 0.0310(15) 0.0269(14) 0.0213(13) -0.0090(12) -0.0003(11) -0.0147(12)
C34 0.0295(16) 0.0247(15) 0.0312(16) -0.0069(12) -0.0088(12) -0.0092(12)
C35 0.0141(12) 0.0184(12) 0.0190(12) -0.0087(10) 0.0016(9) -0.0056(10)
C36 0.0193(13) 0.0158(12) 0.0188(12) -0.0064(10) -0.0014(10) -0.0041(10)
C37 0.0233(13) 0.0221(13) 0.0225(13) -0.0130(11) -0.0006(11) -0.0076(11)
C38 0.0215(13) 0.0225(13) 0.0197(13) -0.0057(11) -0.0034(10) -0.0076(11)
C39 0.0173(12) 0.0174(12) 0.0233(13) -0.0099(11) -0.0003(10) -0.0059(10)
C40 0.0260(14) 0.0295(15) 0.0168(12) -0.0114(11) -0.0021(10) -0.0101(12)
C41 0.0354(17) 0.0283(15) 0.0275(15) -0.0127(13) -0.0066(13) -0.0072(13)
C6S 0.0396(18) 0.0271(15) 0.0303(16) -0.0159(13) -0.0014(13) -0.0055(13)
C5S 0.038(2) 0.063(3) 0.044(2) -0.030(2) -0.0160(17) 0.0092(18)
C44 0.0435(19) 0.0300(16) 0.0277(16) -0.0116(13) -0.0082(14) -0.0007(14)
C2S 0.042(2) 0.055(2) 0.0321(18) -0.0171(17) 0.0071(15) -0.0120(18)
C1S 0.0246(14) 0.0359(16) 0.0113(12) -0.0065(11) -0.0027(10) -0.0060(12)
C9S 0.074(3) 0.042(2) 0.043(2) -0.0023(18) -0.006(2) -0.014(2)
C10S 0.063(3) 0.041(2) 0.050(2) 0.0029(19) -0.002(2) -0.002(2)
C7S 0.0106(10) 0.0137(11) 0.0082(10) -0.0079(8) 0.0004(8) -0.0051(8)
C3S 0.0327(18) 0.052(2) 0.0292(17) -0.0117(16) 0.0001(14) -0.0070(16)
C4S 0.0150(12) 0.0281(14) 0.0116(11) -0.0076(10) -0.0012(9) -0.0028(10)
C8S 0.0240(15) 0.0350(16) 0.0289(15) -0.0137(13) 0.0018(12) -0.0121(12)
Cl1 0.0205(3) 0.0292(3) 0.0271(3) -0.0170(3) -0.0025(3) -0.0046(3)
Cl10 0.0308(4) 0.0154(3) 0.0212(3) -0.0081(2) -0.0040(3) -0.0029(3)
Cl4 0.0211(3) 0.0205(3) 0.0176(3) -0.0055(2) -0.0017(2) -0.0075(2)
Cl5 0.0332(4) 0.0345(4) 0.0194(3) -0.0053(3) -0.0054(3) -0.0125(3)
Cl6 0.0220(3) 0.0288(4) 0.0449(4) -0.0027(3) -0.0082(3) -0.0127(3)
Cl7 0.0242(3) 0.0194(3) 0.0281(3) -0.0088(3) 0.0029(3) -0.0024(3)
Cl9 0.0578(5) 0.0376(4) 0.0281(4) 0.0091(3) -0.0128(4) -0.0325(4)
Cl8 0.0218(3) 0.0393(4) 0.0334(4) -0.0166(3) 0.0089(3) -0.0078(3)
Cl12 0.0525(5) 0.0350(4) 0.0188(3) -0.0114(3) -0.0075(3) -0.0135(4)
Cl2 0.0296(4) 0.0274(4) 0.0295(4) -0.0187(3) -0.0001(3) 0.0053(3)
Cl3 0.0214(3) 0.0374(4) 0.0444(4) -0.0299(4) -0.0057(3) -0.0024(3)
Cl11 0.0240(3) 0.0157(3) 0.0267(3) -0.0088(3) -0.0036(3) -0.0009(2)

loop_
_atom_type_symbol
_atom_type_description
_atom_type_scat_dispersion_real
_atom_type_scat_dispersion_imag
_atom_type_scat_source
C C 0.0033 0.0016 'International Tables Vol C Tables 4.2.6.8 and 6.1.1.4'
H H 0.0000 0.0000 'International Tables Vol C Tables 4.2.6.8 and 6.1.1.4'
N N 0.0061 0.0033 'International Tables Vol C Tables 4.2.6.8 and 6.1.1.4'
O O 0.0106 0.0060 'International Tables Vol C Tables 4.2.6.8 and 6.1.1.4'
Mg Mg 0.0486 0.0363 'International Tables Vol C Tables 4.2.6.8 and 6.1.1.4'
Cl Cl 0.1484 0.1585 'International Tables Vol C Tables 4.2.6.8 and 6.1.1.4'

loop_
_geom_angle_atom_site_label_1
_geom_angle_atom_site_label_2
_geom_angle_atom_site_label_3
_geom_angle
_geom_angle_site_symmetry_1
_geom_angle_site_symmetry_3
N2 Mg1 O1 143.32(10) . .
N2 Mg1 N4 92.04(10) . .
O1 Mg1 N4 122.56(9) . .
N2 Mg1 N3 91.48(10) . .
O1 Mg1 N3 98.98(9) . .
N4 Mg1 N3 91.05(9) . .
N2 Mg1 Mg2 47.03(7) . .
O1 Mg1 Mg2 133.28(7) . .
N4 Mg1 Mg2 91.23(7) . .
N3 Mg1 Mg2 44.46(7) . .
N2 Mg1 Mg3 46.26(7) . .
O1 Mg1 Mg3 165.73(7) . .
N4 Mg1 Mg3 45.83(7) . .
N3 Mg1 Mg3 90.21(7) . .
Mg2 Mg1 Mg3 60.41(4) . .
N2 Mg1 Mg4 91.27(8) . .
O1 Mg1 Mg4 121.06(7) . .
N4 Mg1 Mg4 44.99(7) . .
N3 Mg1 Mg4 46.09(7) . .
Mg2 Mg1 Mg4 59.73(4) . .
Mg3 Mg1 Mg4 59.02(4) . .
N2 Mg1 Cl10 96.60(7) . .
O1 Mg1 Cl10 85.42(7) . .
N4 Mg1 Cl10 70.38(7) . .
N3 Mg1 Cl10 159.91(7) . .
Mg2 Mg1 Cl10 139.69(4) . .
Mg3 Mg1 Cl10 82.31(4) . .
Mg4 Mg1 Cl10 115.13(4) . .
N3 Mg2 O3 141.18(10) . .
N3 Mg2 N1 92.44(10) . .
O3 Mg2 N1 124.22(10) . .
N3 Mg2 N2 90.78(9) . .
O3 Mg2 N2 100.38(9) . .
N1 Mg2 N2 90.27(10) . .
N3 Mg2 Cl1 95.56(8) . .
O3 Mg2 Cl1 84.92(7) . .
N1 Mg2 Cl1 73.02(7) . .
N2 Mg2 Cl1 162.32(7) . .
N3 Mg2 Mg4 46.52(7) . .
O3 Mg2 Mg4 166.39(7) . .
N1 Mg2 Mg4 45.94(7) . .
N2 Mg2 Mg4 89.77(7) . .
Cl1 Mg2 Mg4 82.77(4) . .
N3 Mg2 Mg1 46.63(7) . .
O3 Mg2 Mg1 133.12(7) . .
N1 Mg2 Mg1 90.95(7) . .
N2 Mg2 Mg1 44.17(7) . .
Cl1 Mg2 Mg1 139.05(5) . .
Mg4 Mg2 Mg1 60.37(4) . .
N3 Mg2 Mg3 91.26(7) . .
O3 Mg2 Mg3 122.96(8) . .
N1 Mg2 Mg3 44.45(7) . .
N2 Mg2 Mg3 45.84(7) . .
Cl1 Mg2 Mg3 117.34(5) . .
Mg4 Mg2 Mg3 59.03(4) . .
Mg1 Mg2 Mg3 59.81(3) . .
O7 Mg3 N1 145.21(10) . .
O7 Mg3 N4 104.46(9) . .
N1 Mg3 N4 92.49(10) . .
O7 Mg3 N2 118.06(9) . .
N1 Mg3 N2 91.58(10) . .
N4 Mg3 N2 90.07(10) . .
O7 Mg3 Mg4 140.57(7) . .
N1 Mg3 Mg4 46.56(7) . .
N4 Mg3 Mg4 45.94(7) . .
N2 Mg3 Mg4 91.15(8) . .
O7 Mg3 Cl8 87.95(7) . .
N1 Mg3 Cl8 85.12(7) . .
N4 Mg3 Cl8 160.57(8) . .
N2 Mg3 Cl8 70.76(7) . .
Mg4 Mg3 Cl8 128.60(5) . .
O7 Mg3 Mg1 122.32(7) . .
N1 Mg3 Mg1 91.32(8) . .
N4 Mg3 Mg1 45.95(7) . .
N2 Mg3 Mg1 44.16(7) . .
Mg4 Mg3 Mg1 60.71(4) . .
Cl8 Mg3 Mg1 114.73(5) . .
O7 Mg3 Mg2 159.17(7) . .
N1 Mg3 Mg2 44.99(7) . .
N4 Mg3 Mg2 90.80(7) . .
N2 Mg3 Mg2 46.60(7) . .
Mg4 Mg3 Mg2 60.08(4) . .
Cl8 Mg3 Mg2 73.89(4) . .
Mg1 Mg3 Mg2 59.78(3) . .
O7 Mg3 Cl3 76.87(7) . .
N1 Mg3 Cl3 68.71(7) . .
N4 Mg3 Cl3 110.73(8) . .
N2 Mg3 Cl3 151.28(7) . .
Mg4 Mg3 Cl3 89.80(4) . .
Cl8 Mg3 Cl3 86.40(5) . .
Mg1 Mg3 Cl3 150.17(4) . .
Mg2 Mg3 Cl3 111.25(4) . .
O5 Mg4 N4 150.93(10) . .
O5 Mg4 N1 98.87(10) . .
N4 Mg4 N1 92.06(10) . .
O5 Mg4 N3 114.72(9) . .
N4 Mg4 N3 91.99(9) . .
N1 Mg4 N3 89.99(10) . .
O5 Mg4 Cl4 88.21(7) . .
N4 Mg4 Cl4 88.23(7) . .
N1 Mg4 Cl4 164.41(8) . .
N3 Mg4 Cl4 74.43(7) . .
O5 Mg4 Mg3 137.40(7) . .
N4 Mg4 Mg3 46.57(7) . .
N1 Mg4 Mg3 45.49(7) . .
N3 Mg4 Mg3 91.38(7) . .
Cl4 Mg4 Mg3 132.66(4) . .
O5 Mg4 Mg2 114.90(7) . .
N4 Mg4 Mg2 91.91(7) . .
N1 Mg4 Mg2 45.45(7) . .
N3 Mg4 Mg2 44.56(7) . .
Cl4 Mg4 Mg2 118.96(5) . .
Mg3 Mg4 Mg2 60.90(4) . .
O5 Mg4 Cl11 79.76(7) . .
N4 Mg4 Cl11 71.28(7) . .
N1 Mg4 Cl11 116.65(7) . .
N3 Mg4 Cl11 148.24(7) . .
Cl4 Mg4 Cl11 78.16(4) . .
Mg3 Mg4 Cl11 95.59(4) . .
Mg2 Mg4 Cl11 156.32(4) . .
O5 Mg4 Mg1 159.30(7) . .
N4 Mg4 Mg1 45.72(7) . .
N1 Mg4 Mg1 90.22(8) . .
N3 Mg4 Mg1 46.30(7) . .
Cl4 Mg4 Mg1 78.85(4) . .
Mg3 Mg4 Mg1 60.27(4) . .
Mg2 Mg4 Mg1 59.90(4) . .
Cl11 Mg4 Mg1 112.73(5) . .
C10 O1 C7 109.6(2) . .
C10 O1 Mg1 125.02(17) . .
C7 O1 Mg1 123.02(16) . .
C8 O2 C9 110.3(2) . .
C26 O3 C23 109.3(2) . .
C26 O3 Mg2 120.61(17) . .
C23 O3 Mg2 127.74(18) . .
C24 O4 C25 109.2(2) . .
C30 O5 C27 109.5(2) . .
C30 O5 Mg4 123.20(17) . .
C27 O5 Mg4 127.19(17) . .
C29 O6 C28 110.3(2) . .
C33 O7 C32 108.9(2) . .
C33 O7 Mg3 122.77(17) . .
C32 O7 Mg3 127.56(18) . .
C31 O8 C34 109.6(2) . .
C41 O4S C44 109.7(2) . .
C5S O3S C6S 109.3(3) . .
C4S O2S C2S 110.3(3) . .
C1S O1S C3S 109.5(3) . .
C9S O6S C10S 109.3(3) . .
C7S O5S C8S 110.4(3) . .
C1 N1 Mg3 132.34(19) . .
C1 N1 Mg2 122.28(18) . .
Mg3 N1 Mg2 90.56(10) . .
C1 N1 Mg4 122.75(18) . .
Mg3 N1 Mg4 87.95(9) . .
Mg2 N1 Mg4 88.61(10) . .
C17 N2 Mg1 135.99(19) . .
C17 N2 Mg3 119.66(18) . .
Mg1 N2 Mg3 89.59(10) . .
C17 N2 Mg2 121.88(18) . .
Mg1 N2 Mg2 88.80(10) . .
Mg3 N2 Mg2 87.56(9) . .
C11 N3 Mg2 137.11(19) . .
C11 N3 Mg4 117.04(18) . .
Mg2 N3 Mg4 88.92(10) . .
C11 N3 Mg1 123.37(17) . .
Mg2 N3 Mg1 88.91(9) . .
Mg4 N3 Mg1 87.61(9) . .
C35 N4 Mg4 127.72(18) . .
C35 N4 Mg3 130.32(18) . .
Mg4 N4 Mg3 87.50(9) . .
C35 N4 Mg1 121.09(18) . .
Mg4 N4 Mg1 89.30(9) . .
Mg3 N4 Mg1 88.22(10) . .
N1 C1 C2 124.9(2) . .
N1 C1 C6 124.5(2) . .
C2 C1 C6 110.6(2) . .
C3 C2 C1 125.6(3) . .
C3 C2 Cl1 118.2(2) . .
C1 C2 Cl1 116.1(2) . .
C2 C3 C4 118.3(3) . .
C2 C3 H3 120.8 . .
C4 C3 H3 120.8 . .
C5 C4 C3 121.2(2) . .
C5 C4 Cl2 119.0(2) . .
C3 C4 Cl2 119.8(2) . .
C6 C5 C4 118.2(3) . .
C6 C5 H5 120.9 . .
C4 C5 H5 120.9 . .
C5 C6 C1 126.0(2) . .
C5 C6 Cl3 118.1(2) . .
C1 C6 Cl3 115.9(2) . .
O1 C7 C8 109.9(2) . .
O1 C7 H7A 109.7 . .
C8 C7 H7A 109.7 . .
O1 C7 H7B 109.7 . .
C8 C7 H7B 109.7 . .
H7A C7 H7B 108.2 . .
O2 C8 C7 110.3(2) . .
O2 C8 H8A 109.6 . .
C7 C8 H8A 109.6 . .
O2 C8 H8B 109.6 . .
C7 C8 H8B 109.6 . .
H8A C8 H8B 108.1 . .
O2 C9 C10 110.4(2) . .
O2 C9 H9A 109.6 . .
C10 C9 H9A 109.6 . .
O2 C9 H9B 109.6 . .
C10 C9 H9B 109.6 . .
H9A C9 H9B 108.1 . .
O1 C10 C9 109.3(2) . .
O1 C10 H10A 109.8 . .
C9 C10 H10A 109.8 . .
O1 C10 H10B 109.8 . .
C9 C10 H10B 109.8 . .
H10A C10 H10B 108.3 . .
N3 C11 C12 126.0(2) . .
N3 C11 C16 124.2(2) . .
C12 C11 C16 109.7(2) . .
C13 C12 C11 126.0(3) . .
C13 C12 Cl5 117.7(2) . .
C11 C12 Cl5 116.3(2) . .
C12 C13 C14 118.9(3) . .
C12 C13 H13 120.6 . .
C14 C13 H13 120.6 . .
C15 C14 C13 120.3(3) . .
C15 C14 Cl6 118.6(2) . .
C13 C14 Cl6 121.1(2) . .
C16 C15 C14 118.2(3) . .
C16 C15 H15 120.9 . .
C14 C15 H15 120.9 . .
C15 C16 C11 126.9(2) . .
C15 C16 Cl4 117.0(2) . .
C11 C16 Cl4 116.0(2) . .
N2 C17 C18 125.5(2) . .
N2 C17 C22 124.2(3) . .
C18 C17 C22 110.3(2) . .
C19 C18 C17 125.7(3) . .
C19 C18 Cl7 118.2(2) . .
C17 C18 Cl7 116.1(2) . .
C18 C19 C20 118.7(3) . .
C18 C19 H19 120.6 . .
C20 C19 H19 120.6 . .
C21 C20 C19 120.5(3) . .
C21 C20 Cl9 118.7(2) . .
C19 C20 Cl9 120.7(3) . .
C22 C21 C20 118.6(3) . .
C22 C21 H21 120.7 . .
C20 C21 H21 120.7 . .
C21 C22 C17 126.0(3) . .
C21 C22 Cl8 118.2(2) . .
C17 C22 Cl8 115.8(2) . .
O3 C23 C24 109.1(2) . .
O3 C23 H23A 109.9 . .
C24 C23 H23A 109.9 . .
O3 C23 H23B 109.9 . .
C24 C23 H23B 109.9 . .
H23A C23 H23B 108.3 . .
O4 C24 C23 110.8(3) . .
O4 C24 H24A 109.5 . .
C23 C24 H24A 109.5 . .
O4 C24 H24B 109.5 . .
C23 C24 H24B 109.5 . .
H24A C24 H24B 108.1 . .
O4 C25 C26 110.0(3) . .
O4 C25 H25A 109.7 . .
C26 C25 H25A 109.7 . .
O4 C25 H25B 109.7 . .
C26 C25 H25B 109.7 . .
H25A C25 H25B 108.2 . .
O3 C26 C25 110.0(2) . .
O3 C26 H26A 109.7 . .
C25 C26 H26A 109.7 . .
O3 C26 H26B 109.7 . .
C25 C26 H26B 109.7 . .
H26A C26 H26B 108.2 . .
O5 C27 C28 108.9(2) . .
O5 C27 H27A 109.9 . .
C28 C27 H27A 109.9 . .
O5 C27 H27B 109.9 . .
C28 C27 H27B 109.9 . .
H27A C27 H27B 108.3 . .
O6 C28 C27 110.7(3) . .
O6 C28 H28A 109.5 . .
C27 C28 H28A 109.5 . .
O6 C28 H28B 109.5 . .
C27 C28 H28B 109.5 . .
H28A C28 H28B 108.1 . .
O6 C29 C30 111.0(2) . .
O6 C29 H29A 109.4 . .
C30 C29 H29A 109.4 . .
O6 C29 H29B 109.4 . .
C30 C29 H29B 109.4 . .
H29A C29 H29B 108.0 . .
O5 C30 C29 109.8(2) . .
O5 C30 H30A 109.7 . .
C29 C30 H30A 109.7 . .
O5 C30 H30B 109.7 . .
C29 C30 H30B 109.7 . .
H30A C30 H30B 108.2 . .
O8 C31 C32 110.5(3) . .
O8 C31 H31A 109.6 . .
C32 C31 H31A 109.6 . .
O8 C31 H31B 109.6 . .
C32 C31 H31B 109.6 . .
H31A C31 H31B 108.1 . .
O7 C32 C31 108.8(2) . .
O7 C32 H32A 109.9 . .
C31 C32 H32A 109.9 . .
O7 C32 H32B 109.9 . .
C31 C32 H32B 109.9 . .
H32A C32 H32B 108.3 . .
O7 C33 C34 110.1(2) . .
O7 C33 H33A 109.6 . .
C34 C33 H33A 109.6 . .
O7 C33 H33B 109.6 . .
C34 C33 H33B 109.6 . .
H33A C33 H33B 108.2 . .
O8 C34 C33 111.4(3) . .
O8 C34 H34A 109.3 . .
C33 C34 H34A 109.3 . .
O8 C34 H34B 109.3 . .
C33 C34 H34B 109.3 . .
H34A C34 H34B 108.0 . .
N4 C35 C39 125.0(2) . .
N4 C35 C36 124.6(2) . .
C39 C35 C36 110.4(2) . .
C37 C36 C35 125.8(2) . .
C37 C36 Cl10 118.4(2) . .
C35 C36 Cl10 115.9(2) . .
C40 C37 C36 118.5(3) . .
C40 C37 H37 120.8 . .
C36 C37 H37 120.8 . .
C40 C38 C39 118.2(3) . .
C40 C38 H38 120.9 . .
C39 C38 H38 120.9 . .
C38 C39 C35 126.3(2) . .
C38 C39 Cl11 117.8(2) . .
C35 C39 Cl11 115.9(2) . .
C37 C40 C38 120.9(3) . .
C37 C40 Cl12 119.8(2) . .
C38 C40 Cl12 119.4(2) . .
O4S C41 C6S 111.1(3) . .
O4S C41 H41A 109.4 . .
C6S C41 H41A 109.4 . .
O4S C41 H41B 109.4 . .
C6S C41 H41B 109.4 . .
H41A C41 H41B 108.0 . .
O3S C6S C41 110.1(3) . .
O3S C6S H6S1 109.6 . .
C41 C6S H6S1 109.6 . .
O3S C6S H6S2 109.6 . .
C41 C6S H6S2 109.6 . .
H6S1 C6S H6S2 108.2 . .
O3S C5S C44 110.9(3) . .
O3S C5S H5S1 109.5 . .
C44 C5S H5S1 109.5 . .
O3S C5S H5S2 109.5 . .
C44 C5S H5S2 109.5 . .
H5S1 C5S H5S2 108.0 . .
O4S C44 C5S 110.3(3) . .
O4S C44 H44A 109.6 . .
C5S C44 H44A 109.6 . .
O4S C44 H44B 109.6 . .
C5S C44 H44B 109.6 . .
H44A C44 H44B 108.1 . .
C1S C2S O2S 110.7(3) . .
C1S C2S H2S1 109.5 . .
O2S C2S H2S1 109.5 . .
C1S C2S H2S2 109.5 . .
O2S C2S H2S2 109.5 . .
H2S1 C2S H2S2 108.1 . .
O1S C1S C2S 110.0(3) . .
O1S C1S H1S1 109.7 . .
C2S C1S H1S1 109.7 . .
O1S C1S H1S2 109.7 . .
C2S C1S H1S2 109.7 . .
H1S1 C1S H1S2 108.2 . .
O6S C9S C10S 110.8(4) . 2_667
O6S C9S H9S1 109.5 . .
C10S C9S H9S1 109.5 2_667 .
O6S C9S H9S2 109.5 . .
C10S C9S H9S2 109.5 2_667 .
H9S1 C9S H9S2 108.1 . .
O6S C10S C9S 110.3(4) . 2_667
O6S C10S H10C 109.6 . .
C9S C10S H10C 109.6 2_667 .
O6S C10S H10D 109.6 . .
C9S C10S H10D 109.6 2_667 .
H10C C10S H10D 108.1 . .
O5S C7S C8S 109.9(2) . 2_756
O5S C7S H7S1 109.7 . .
C8S C7S H7S1 109.7 2_756 .
O5S C7S H7S2 109.7 . .
C8S C7S H7S2 109.7 2_756 .
H7S1 C7S H7S2 108.2 . .
C4S C3S O1S 110.4(3) . .
C4S C3S H3S1 109.6 . .
O1S C3S H3S1 109.6 . .
C4S C3S H3S2 109.6 . .
O1S C3S H3S2 109.6 . .
H3S1 C3S H3S2 108.1 . .
O2S C4S C3S 110.3(3) . .
O2S C4S H4S1 109.6 . .
C3S C4S H4S1 109.6 . .
O2S C4S H4S2 109.6 . .
C3S C4S H4S2 109.6 . .
H4S1 C4S H4S2 108.1 . .
C7S C8S O5S 111.2(3) 2_756 .
C7S C8S H8S1 109.4 2_756 .
O5S C8S H8S1 109.4 . .
C7S C8S H8S2 109.4 2_756 .
O5S C8S H8S2 109.4 . .
H8S1 C8S H8S2 108.0 . .
C2 Cl1 Mg2 91.57(10) . .
C36 Cl10 Mg1 89.78(9) . .
C16 Cl4 Mg4 91.57(10) . .
C22 Cl8 Mg3 90.71(11) . .
C6 Cl3 Mg3 93.20(10) . .
C39 Cl11 Mg4 93.43(10) . .

loop_
_geom_bond_atom_site_label_1
_geom_bond_atom_site_label_2
_geom_bond_distance
_geom_bond_site_symmetry_2
Mg1 N2 2.031(3) .
Mg1 O1 2.059(2) .
Mg1 N4 2.097(3) .
Mg1 N3 2.119(2) .
Mg1 Mg2 2.9145(14) .
Mg1 Mg3 2.9155(15) .
Mg1 Mg4 2.9283(16) .
Mg1 Cl10 2.9519(13) .
Mg2 N3 2.042(3) .
Mg2 O3 2.061(2) .
Mg2 N1 2.074(3) .
Mg2 N2 2.133(2) .
Mg2 Cl1 2.8615(13) .
Mg2 Mg4 2.9094(17) .
Mg2 Mg3 2.9332(14) .
Mg3 O7 2.052(2) .
Mg3 N1 2.054(2) .
Mg3 N4 2.092(3) .
Mg3 N2 2.106(3) .
Mg3 Mg4 2.8783(16) .
Mg3 Cl8 2.9152(15) .
Mg3 Cl3 3.0331(16) .
Mg4 O5 2.069(2) .
Mg4 N4 2.070(2) .
Mg4 N1 2.091(3) .
Mg4 N3 2.111(3) .
Mg4 Cl4 2.7673(15) .
Mg4 Cl11 2.9280(15) .
O1 C10 1.447(3) .
O1 C7 1.452(3) .
O2 C8 1.425(3) .
O2 C9 1.428(4) .
O3 C26 1.447(3) .
O3 C23 1.458(3) .
O4 C24 1.427(4) .
O4 C25 1.432(4) .
O5 C30 1.445(3) .
O5 C27 1.453(3) .
O6 C29 1.426(4) .
O6 C28 1.426(4) .
O7 C33 1.451(4) .
O7 C32 1.453(3) .
O8 C31 1.423(4) .
O8 C34 1.427(4) .
O4S C41 1.426(4) .
O4S C44 1.428(4) .
O3S C5S 1.428(4) .
O3S C6S 1.428(4) .
O2S C4S 1.426(5) .
O2S C2S 1.503(5) .
O1S C1S 1.415(5) .
O1S C3S 1.515(5) .
O6S C9S 1.414(6) .
O6S C10S 1.423(5) .
O5S C7S 1.428(4) .
O5S C8S 1.502(4) .
N1 C1 1.328(3) .
N2 C17 1.336(4) .
N3 C11 1.332(4) .
N4 C35 1.333(3) .
C1 C2 1.432(4) .
C1 C6 1.434(4) .
C2 C3 1.382(4) .
C2 Cl1 1.755(3) .
C3 C4 1.383(4) .
C3 H3 0.9500 .
C4 C5 1.384(4) .
C4 Cl2 1.743(3) .
C5 C6 1.376(4) .
C5 H5 0.9500 .
C6 Cl3 1.739(3) .
C7 C8 1.511(4) .
C7 H7A 0.9900 .
C7 H7B 0.9900 .
C8 H8A 0.9900 .
C8 H8B 0.9900 .
C9 C10 1.508(4) .
C9 H9A 0.9900 .
C9 H9B 0.9900 .
C10 H10A 0.9900 .
C10 H10B 0.9900 .
C11 C12 1.435(4) .
C11 C16 1.435(4) .
C12 C13 1.381(4) .
C12 Cl5 1.753(3) .
C13 C14 1.389(4) .
C13 H13 0.9500 .
C14 C15 1.387(4) .
C14 Cl6 1.740(3) .
C15 C16 1.377(4) .
C15 H15 0.9500 .
C16 Cl4 1.761(3) .
C17 C18 1.431(4) .
C17 C22 1.432(4) .
C18 C19 1.383(4) .
C18 Cl7 1.746(3) .
C19 C20 1.383(5) .
C19 H19 0.9500 .
C20 C21 1.381(5) .
C20 Cl9 1.743(3) .
C21 C22 1.379(4) .
C21 H21 0.9500 .
C22 Cl8 1.750(3) .
C23 C24 1.502(4) .
C23 H23A 0.9900 .
C23 H23B 0.9900 .
C24 H24A 0.9900 .
C24 H24B 0.9900 .
C25 C26 1.491(4) .
C25 H25A 0.9900 .
C25 H25B 0.9900 .
C26 H26A 0.9900 .
C26 H26B 0.9900 .
C27 C28 1.503(5) .
C27 H27A 0.9900 .
C27 H27B 0.9900 .
C28 H28A 0.9900 .
C28 H28B 0.9900 .
C29 C30 1.509(4) .
C29 H29A 0.9900 .
C29 H29B 0.9900 .
C30 H30A 0.9900 .
C30 H30B 0.9900 .
C31 C32 1.513(4) .
C31 H31A 0.9900 .
C31 H31B 0.9900 .
C32 H32A 0.9900 .
C32 H32B 0.9900 .
C33 C34 1.514(4) .
C33 H33A 0.9900 .
C33 H33B 0.9900 .
C34 H34A 0.9900 .
C34 H34B 0.9900 .
C35 C39 1.429(4) .
C35 C36 1.430(4) .
C36 C37 1.389(4) .
C36 Cl10 1.755(3) .
C37 C40 1.383(4) .
C37 H37 0.9500 .
C38 C40 1.384(4) .
C38 C39 1.384(4) .
C38 H38 0.9500 .
C39 Cl11 1.742(3) .
C40 Cl12 1.743(3) .
C41 C6S 1.499(5) .
C41 H41A 0.9900 .
C41 H41B 0.9900 .
C6S H6S1 0.9900 .
C6S H6S2 0.9900 .
C5S C44 1.513(5) .
C5S H5S1 0.9900 .
C5S H5S2 0.9900 .
C44 H44A 0.9900 .
C44 H44B 0.9900 .
C2S C1S 1.422(5) .
C2S H2S1 0.9900 .
C2S H2S2 0.9900 .
C1S H1S1 0.9900 .
C1S H1S2 0.9900 .
C9S C10S 1.501(7) 2_667
C9S H9S1 0.9900 .
C9S H9S2 0.9900 .
C10S C9S 1.501(7) 2_667
C10S H10C 0.9900 .
C10S H10D 0.9900 .
C7S C8S 1.434(4) 2_756
C7S H7S1 0.9900 .
C7S H7S2 0.9900 .
C3S C4S 1.432(4) .
C3S H3S1 0.9900 .
C3S H3S2 0.9900 .
C4S H4S1 0.9900 .
C4S H4S2 0.9900 .
C8S C7S 1.434(4) 2_756
C8S H8S1 0.9900 .
C8S H8S2 0.9900 .
